data_7123642
loop_
_publ_author_name
'Kramer, Nina'
'Wadepohl, Hubert'
'Greb, Lutz'

_publ_section_title
;
 Tris(dimethylamino)silylium ion: structure and reactivity of a dimeric
 silaguanidinium
;
_journal_name_full 'Chemical Communications'
_journal_paper_doi 10.1039/C9CC03625C
_journal_year 2019
_chemical_formula_moiety '2(C H2 Cl2), C12 H36 N6 Si2, 2(B C24 F20)'
_chemical_formula_sum 'C62 H40 B2 Cl4 F40 N6 Si2'
_chemical_formula_weight 1848.60
_chemical_properties_physical 'air-sensitive, moisture-sensitive'
_space_group_crystal_system monoclinic
_space_group_IT_number 14
_space_group_name_Hall '-P 2ybc'
_space_group_name_H-M_alt 'P 1 21/c 1'
_symmetry_space_group_name_Hall '-P 2ybc'
_symmetry_space_group_name_H-M 'P 1 21/c 1'
_atom_sites_solution_hydrogens geom
_atom_sites_solution_primary dual
_atom_sites_solution_secondary difmap
_audit_block_code gr_nk4
_audit_creation_date 2019-02-22
_audit_creation_method
;
Olex2 1.2
(compiled May 29 2018 13:30:08 for OlexSys, GUI svn.r5506)
;
_audit_update_record
;
2019-05-09 deposited with the CCDC.    2019-06-12 downloaded from the CCDC.
;
_cell_angle_alpha 90
_cell_angle_beta 98.6215(11)
_cell_angle_gamma 90
_cell_formula_units_Z 4
_cell_length_a 17.9010(2)
_cell_length_b 22.8764(3)
_cell_length_c 17.21509(19)
_cell_measurement_reflns_used 48010
_cell_measurement_temperature 120(1)
_cell_measurement_theta_max 69.9650
_cell_measurement_theta_min 3.1530
_cell_volume 6970.10(14)
_computing_cell_refinement 'CrysAlisPro 1.171.40.39a (Rigaku OD, 2019)'
_computing_data_collection 'CrysAlisPro 1.171.40.39a (Rigaku OD, 2019)'
_computing_data_reduction 'CrysAlisPro 1.171.40.39a (Rigaku OD, 2019)'
_computing_publication_material 'encif (Wadepohl, 2009-19); encifer 1.7.x (CCDC, 2018)'
_computing_structure_refinement 'ShelXL (Sheldrick, 2015)'
_computing_structure_solution 'SIR2014 (Giacovazzo et al., 2014)'
_diffrn_ambient_temperature 120(1)
_diffrn_detector 'CCD plate'
_diffrn_detector_area_resol_mean 7.9621
_diffrn_detector_type Eos
_diffrn_measured_fraction_theta_full 1.000
_diffrn_measured_fraction_theta_max 0.990
_diffrn_measurement_details
;
List of Runs (angles in degrees, time in seconds):

  # Type    Start    End  Width  t~exp~   \w     \q     \k     \f   Frames
#--------------------------------------------------------------------------
  1  \w    -23.00  26.00   1.00    3.00    --    0.00  38.00   0.00   49
  2  \w     40.00  72.00   1.00    3.00    --    0.00  38.00   0.00   32
  3  \w     -2.00  71.00   1.00    3.00    --    0.00  38.00-150.00   73
  4  \w    -23.00  30.00   1.00    3.00    --    0.00  38.00-180.00   53
  5  \w    -19.00  69.00   1.00    3.00    --    0.00  57.00  90.00   88
  6  \w     47.00  72.00   1.00    3.00    --    0.00  38.00-180.00   25
  7  \w    -31.00  -2.00   1.00    3.00    --   14.00 106.00 -71.93   29
  8  \w    -20.00   5.00   1.00    8.00    --   30.00 114.00  47.27   25
  9  \w    -26.00  -1.00   1.00    8.00    --   30.00 123.00 169.32   25
 10  \w     -9.00  16.00   1.00    8.00    --   34.00 102.00 102.05   25
 11  \w      6.00  31.00   1.00    8.00    --   42.00  88.00-148.63   25
 12  \w      5.00  30.00   1.00    8.00    --   42.00  90.00  68.24   25
 13  \w     12.00  37.00   1.00    8.00    --   46.00  84.00 -87.14   25
 14  \w     13.00  38.00   1.00    8.00    --   46.00  83.00  12.69   25
 15  \w     12.00  37.00   1.00    8.00    --   46.00  84.00 -48.85   25
 16  \w     12.00  38.00   1.00    8.00    --   46.00  84.00-128.64   26
 17  \w     12.00  37.00   1.00    8.00    --   46.00  84.00  39.60   25
 18  \w     13.00  38.00   1.00    8.00    --   46.00  82.00 113.20   25
 19  \w     17.00  43.00   1.00    8.00    --   50.00  82.00 129.91   26
 20  \w     18.00  43.00   1.00    8.00    --   50.00  81.00 -26.33   25
 21  \w     17.00  43.00   1.00    8.00    --   50.00  82.00 174.67   26
 22  \w     18.00  43.00   1.00    8.00    --   50.00  80.00 -86.92   25
 23  \w     18.00  43.00   1.00    8.00    --   50.00  80.00  41.22   25
 24  \w     18.00  43.00   1.00    8.00    --   50.00  80.00-111.95   25
 25  \w     19.00  44.00   1.00    8.00    --   50.00  81.00  11.62   25
 26  \w     24.00  50.00   1.00    8.00    --   54.00  77.00-150.00   26
 27  \w     23.00 111.00   1.00    8.00    --   54.00-125.00   0.00   88
 28  \w     26.00  52.00   1.00    8.00    --   54.00  77.00 101.32   26
 29  \w      1.00  91.00   1.00    8.00    --   54.00 -99.00-120.00   90
 30  \w     27.00  53.00   1.00    8.00    --   54.00  77.00-108.92   26
 31  \w     28.00  57.00   1.00    8.00    --   54.00  74.00 -68.24   29
 32  \w     25.00  51.00   1.00    8.00    --   54.00  77.00  60.00   26
 33  \w     24.00  50.00   1.00    8.00    --   54.00  77.00  90.00   26
 34  \w    -15.00  74.00   1.00    8.00    --   54.00 -57.00  90.00   89
 35  \w    -14.00  75.00   1.00    8.00    --   54.00 -57.00   0.00   89
 36  \w     28.00  54.00   1.00    8.00    --   58.00  77.00 -58.14   26
 37  \w     92.00 118.00   1.00    8.00    --   58.00  77.00 162.20   26
 38  \w     30.00  56.00   1.00    8.00    --   58.00  76.00  51.70   26
 39  \w     29.00  55.00   1.00    8.00    --   58.00  77.00 -50.82   26
 40  \w     30.00  62.00   1.00    8.00    --   58.00  74.00-153.29   32
 41  \w     29.00  55.00   1.00    8.00    --   58.00  76.00-176.85   26
 42  \w     29.00  54.00   1.00    8.00    --   58.00  75.00 140.00   25
 43  \w     31.00  57.00   1.00    8.00    --   58.00  73.00 110.47   26
 44  \w     28.00  54.00   1.00    8.00    --   58.00  77.00 162.20   26
 45  \w     31.00  71.00   1.00    8.00    --   58.00  75.00-142.28   40
 46  \w     29.00  55.00   1.00    8.00    --   58.00  76.00  -5.32   26
 47  \w     28.00  54.00   1.00    8.00    --   58.00  77.00-103.71   26
 48  \w     29.00  55.00   1.00    8.00    --   58.00  76.00 -26.28   26
 49  \w     28.00  54.00   1.00    8.00    --   58.00  77.00  72.48   26
 50  \w     29.00  55.00   1.00    8.00    --   58.00  76.00  31.37   26
 51  \w     37.00  62.00   1.00    8.00    --   62.00  74.00 -79.87   25
 52  \w     38.00  63.00   1.00    8.00    --   62.00  69.00 -89.55   25
 53  \w     33.00  59.00   1.00    8.00    --   62.00  76.00 -17.34   26
 54  \w     75.00 102.00   1.00    8.00    --   62.00  77.00  29.87   27
 55  \w     33.00  59.00   1.00    8.00    --   62.00  77.00  29.87   26
 56  \w     38.00  64.00   1.00    8.00    --   62.00  72.00  68.49   26
 57  \w     33.00  58.00   1.00    8.00    --   62.00  77.00-138.81   25
 58  \w     35.00  61.00   1.00    8.00    --   62.00  76.00 -63.62   26
 59  \w     32.00  58.00   1.00    8.00    --   62.00  77.00   5.01   26
 60  \w     41.00  67.00   1.00    8.00    --   66.00  75.00-176.30   26
 61  \w     37.00  63.00   1.00    8.00    --   66.00  77.00 163.03   26
 62  \w     40.00  69.00   1.00    8.00    --   66.00  72.00  43.97   29
 63  \w     42.00  72.00   1.00    8.00    --   66.00  72.00 -64.10   30
 64  \w     83.00 132.00   1.00    8.00    --   66.00  76.00 103.69   49
 65  \w     42.00  73.00   1.00    8.00    --   66.00  71.00 153.38   31
 66  \w     41.00  67.00   1.00    8.00    --   66.00  70.00-129.77   26
 67  \w     37.00  75.00   1.00    8.00    --   66.00  76.00 103.69   38
 68  \w     38.00  64.00   1.00    8.00    --   66.00  75.00 135.45   26
 69  \w     46.00  97.00   1.00    8.00    --   70.00  67.00  69.69   51
 70  \w     43.00  69.00   1.00    8.00    --   70.00  73.00-124.82   26
 71  \w     49.00  79.00   1.00    8.00    --   70.00  72.00 129.45   30
 72  \w     45.00  74.00   1.00    8.00    --   70.00  71.00 173.88   29
 73  \w     42.00  68.00   1.00    8.00    --   70.00  75.00 -96.00   26
 74  \w     42.00  67.00   1.00    8.00    --   70.00  74.00   4.20   25
 75  \w     40.00  66.00   1.00    8.00    --   70.00  77.00 -64.89   26
 76  \w    113.00 138.00   1.00    8.00    --   70.00  67.00  69.69   25
 77  \w     48.00 143.00   1.00    8.00    --   74.00  74.00 106.63   95
 78  \w     49.00  76.00   1.00    8.00    --   74.00  73.00 -69.53   27
 79  \w     54.00 124.00   1.00    8.00    --   74.00  69.00   0.52   70
 80  \w     47.00  77.00   1.00    8.00    --   74.00  72.00  38.86   30
 81  \w     51.00  92.00   1.00    8.00    --   74.00  69.00-176.48   41
 82  \w     48.00  74.00   1.00    8.00    --   74.00  76.00-129.83   26
 83  \w     51.00  77.00   1.00    8.00    --   74.00  65.00-150.67   26
 84  \w     49.00  75.00   1.00    8.00    --   78.00  77.00 -41.57   26
 85  \w     55.00  87.00   1.00    8.00    --   78.00  66.00-164.38   32
 86  \w     51.00  98.00   1.00    8.00    --   78.00  75.00 -55.42   47
 87  \w     48.00  76.00   1.00    8.00    --   78.00  77.00 -29.00   28
 88  \w     55.00  81.00   1.00    8.00    --   78.00  68.00-148.02   26
 89  \w     58.00 112.00   1.00   18.00    --   82.00  68.00-124.87   54
 90  \w     60.00  97.00   1.00   18.00    --   82.00  70.00 174.29   37
 91  \w     53.00 152.00   1.00   18.00    --   82.00  76.00  28.77   99
 92  \w     55.00  80.00   1.00   18.00    --   82.00  72.00  60.14   25
 93  \w     54.00  81.00   1.00   18.00    --   82.00  74.00  78.77   27
 94  \w     53.00  86.00   1.00   18.00    --   82.00  76.00 138.45   33
 95  \w     54.00  81.00   1.00   18.00    --   82.00  74.00 162.80   27
 96  \w     59.00  97.00   1.00   18.00    --   82.00  66.00 -87.03   38
 97  \w     62.00  89.00   1.00   18.00    --   82.00  61.00  63.07   27
 98  \w     57.00  92.00   1.00   18.00    --   86.00  75.00 -86.96   35
 99  \w     56.00  86.00   1.00   18.00    --   86.00  77.00 115.67   30
100  \w     74.00 120.00   1.00   18.00    --   86.00  65.00   1.49   46
101  \w     63.00 108.00   1.00   18.00    --   86.00  65.00 -37.44   45
102  \w     66.00  92.00   1.00   18.00    --   86.00  51.00-142.42   26
103  \w     65.00 109.00   1.00   18.00    --   86.00  61.00-135.07   44
104  \w     64.00  92.00   1.00   18.00    --   90.00  70.00 150.66   28
105  \w     69.00  95.00   1.00   18.00    --   90.00  62.00  55.92   26
106  \w     61.00  87.00   1.00   18.00    --   90.00  75.00 136.90   26
107  \w     73.00 157.00   1.00   18.00    --   90.00  54.00 110.16   84
108  \w     62.00  88.00   1.00   18.00    --   90.00  75.00  67.66   26
109  \w     64.00  90.00   1.00   18.00    --   90.00  72.00  56.97   26
110  \w     61.00  87.00   1.00   18.00    --   90.00  76.00 101.03   26
111  \w     63.00  97.00   1.00   18.00    --   90.00  71.00 -13.13   34
112  \w     67.00 115.00   1.00   18.00    --   94.00  72.00-124.24   48
113  \w     72.00  98.00   1.00   18.00    --   94.00  65.00-163.55   26
114  \w     68.00 118.00   1.00   18.00    --   98.00  77.00 -25.96   50
115  \w     71.00 119.00   1.00   18.00    --   98.00  71.00  -1.41   48
116  \w     75.00 101.00   1.00   18.00    --  102.00  73.00  59.53   26
117  \w     75.00 101.00   1.00   18.00    --  102.00  71.00 158.43   26
118  \w     80.00 106.00   1.00   18.00    --  102.00  66.00 171.67   26
119  \w     78.00 104.00   1.00   18.00    --  102.00  68.00  22.82   26
120  \w     79.00 146.00   1.00   18.00    --  106.00  74.00 170.57   67
121  \w     42.00 130.00   1.00   18.00    --  108.00 -64.00  90.00   88
122  \w     86.00 112.00   1.00   18.00    --  108.00  64.00-150.00   26
123  \w     79.00 176.00   1.00   18.00    --  108.00  77.00-180.00   97
124  \w     78.00 177.00   1.00   18.00    --  108.00  77.00  60.00   99
125  \w     78.00 104.00   1.00   18.00    --  108.00  77.00-120.00   26
126  \w     78.00 104.00   1.00   18.00    --  108.00  77.00 -60.00   26
127  \w     79.00 164.00   1.00   18.00    --  108.00  77.00  30.00   85
128  \w     78.00 104.00   1.00   18.00    --  108.00  77.00 120.00   26
129  \w     78.00 103.00   1.00   18.00    --  108.00  77.00   0.00   25
130  \w    139.00 165.00   1.00   18.00    --  108.00  77.00 -90.00   26
131  \w     78.00 104.00   1.00   18.00    --  108.00  77.00 -90.00   26
132  \w     80.00 107.00   1.00   18.00    --  108.00  77.00-150.00   27
133  \w     77.00 109.00   1.00   18.00    --  108.00 -92.00  30.00   32
134  \w     38.00  64.00   1.00   18.00    --  108.00 -92.00  30.00   26
135  \w     46.00 112.00   1.00   18.00    --  108.00-111.00 -60.00   66
136  \w    123.00 170.00   1.00   18.00    --  108.00 111.00-180.00   47
137  \w     78.00 104.00   1.00   18.00    --  108.00  77.00  90.00   26
138  \w     78.00 104.00   1.00   18.00    --  108.00 -92.00-180.00   26
139  \w     46.00  72.00   1.00   18.00    --  108.00 -92.00-180.00   26
140  \w    105.00 166.00   1.00   18.00    --  108.00 111.00-150.00   61
141  \w     46.00  73.00   1.00   18.00    --  108.00 -92.00-120.00   27
142  \w     36.00 101.00   1.00   18.00    --  108.00 -92.00 -30.00   65
143  \w     71.00 113.00   1.00   18.00    --  108.00-111.00 150.00   42
144  \w     82.00 167.00   1.00   18.00    --  108.00  71.00 -32.90   85
145  \w     82.00 177.00   1.00   18.00    --  108.00  70.00 136.07   95
146  \w     85.00 170.00   1.00   18.00    --  108.00  66.00 -66.99   85
147  \w     85.00 149.00   1.00   18.00    --  108.00  38.00 -60.00   64
148  \w     83.00 137.00   1.00   18.00    --  108.00  38.00-120.00   54
149  \w     85.00 174.00   1.00   18.00    --  108.00  64.00 -60.00   89
150  \w     78.00 104.00   1.00   18.00    --  108.00  77.00 150.00   26
151  \w     79.00 106.00   1.00   18.00    --  108.00  77.00 -30.00   27
152  \w     86.00 175.00   1.00   18.00    --  108.00  64.00   0.00   89
153  \w     58.00 110.00   1.00   18.00    --  108.00-111.00  30.00   52
154  \w     85.00 175.00   1.00   18.00    --  108.00  64.00 120.00   90
155  \w     86.00 143.00   1.00   18.00    --  108.00  64.00  90.00   57
;
_diffrn_measurement_device 'four-circle diffractometer'
_diffrn_measurement_device_type 'Agilent SuperNova, Dual, Cu at home/near, Eos'
_diffrn_measurement_method '\w scans'
_diffrn_measurement_specimen_support 'polyimid foil'
_diffrn_orient_matrix_type 'CrysAlisPro convention (1999,Acta A55,543-557)'
_diffrn_orient_matrix_UB_11 -0.0758047000
_diffrn_orient_matrix_UB_12 -0.0298179000
_diffrn_orient_matrix_UB_13 0.0070761000
_diffrn_orient_matrix_UB_21 -0.0031990000
_diffrn_orient_matrix_UB_22 0.0329077000
_diffrn_orient_matrix_UB_23 0.0775170000
_diffrn_orient_matrix_UB_31 -0.0425785000
_diffrn_orient_matrix_UB_32 0.0506481000
_diffrn_orient_matrix_UB_33 -0.0462432000
_diffrn_radiation_collimation 'focusing mirrors'
_diffrn_radiation_monochromator mirror
_diffrn_radiation_probe x-ray
_diffrn_radiation_type 'Cu K\a'
_diffrn_radiation_wavelength 1.54184
_diffrn_radiation_xray_symbol K-L~2,3~
_diffrn_reflns_av_R_equivalents 0.0716
_diffrn_reflns_av_unetI/netI 0.0269
_diffrn_reflns_Laue_measured_fraction_full 1.000
_diffrn_reflns_Laue_measured_fraction_max 0.990
_diffrn_reflns_limit_h_max 21
_diffrn_reflns_limit_h_min -21
_diffrn_reflns_limit_k_max 27
_diffrn_reflns_limit_k_min -27
_diffrn_reflns_limit_l_max 21
_diffrn_reflns_limit_l_min -21
_diffrn_reflns_number 189925
_diffrn_reflns_point_group_measured_fraction_full 1.000
_diffrn_reflns_point_group_measured_fraction_max 0.990
_diffrn_reflns_theta_full 67.684
_diffrn_reflns_theta_max 71.225
_diffrn_reflns_theta_min 2.496
_diffrn_source 'microfocus X-Ray tube'
_diffrn_source_type 'Agilent SuperNova (Cu) X-ray Source'
_exptl_absorpt_coefficient_mu 3.302
_exptl_absorpt_correction_T_max 1.000
_exptl_absorpt_correction_T_min 0.590
_exptl_absorpt_correction_type gaussian
_exptl_absorpt_process_details
;
CrysAlisPro 1.171.40.39a (Rigaku Oxford Diffraction, 2019)
Numerical absorption correction based on gaussian integration over
 a multifaceted crystal model (Busing & Levy, 1957).
Empirical absorption correction using spherical harmonics,
 implemented in SCALE3 ABSPACK scaling algorithm.
;
_exptl_crystal_colour colourless
_exptl_crystal_colour_primary colourless
_exptl_crystal_density_diffrn 1.762
_exptl_crystal_description irregular
_exptl_crystal_F_000 3680
_exptl_crystal_size_max 0.191
_exptl_crystal_size_mid 0.073
_exptl_crystal_size_min 0.039
_refine_diff_density_max 0.916
_refine_diff_density_min -1.150
_refine_diff_density_rms 0.094
_refine_ls_extinction_method none
_refine_ls_goodness_of_fit_ref 1.022
_refine_ls_hydrogen_treatment constr
_refine_ls_matrix_type full
_refine_ls_number_parameters 1079
_refine_ls_number_reflns 13371
_refine_ls_number_restraints 45
_refine_ls_restrained_S_all 1.028
_refine_ls_R_factor_all 0.0871
_refine_ls_R_factor_gt 0.0734
_refine_ls_shift/su_max 0.001
_refine_ls_shift/su_mean 0.000
_refine_ls_structure_factor_coef Fsqd
_refine_ls_weighting_details 'w=1/[\s^2^(Fo^2^)+(0.1110P)^2^+18.1953P] where P=(Fo^2^+2Fc^2^)/3'
_refine_ls_weighting_scheme calc
_refine_ls_wR_factor_gt 0.1981
_refine_ls_wR_factor_ref 0.2112
_reflns_Friedel_coverage 0.000
_reflns_number_gt 10854
_reflns_number_total 13371
_reflns_threshold_expression 'I > 2\s(I)'
_cod_data_source_file c9cc03625c2.cif
_cod_data_source_block gr_nk4
_cod_original_cell_volume 6970.08(14)
_cod_database_code 7123642
_audit_block_refno 3284
_audit_block_usercomment 'NK513, irregular, colourless'
_shelx_space_group_comment
;
The symmetry employed for this shelxl refinement is uniquely defined
by the following loop, which should always be used as a source of
symmetry information in preference to the above space-group names.
They are only intended as comments.
;
_shelx_estimated_absorpt_t_max 0.734
_shelx_estimated_absorpt_t_min 0.734
_reflns_odcompleteness_completeness 99.99
_reflns_odcompleteness_iscentric 1
_reflns_odcompleteness_theta 66.97
_shelxl_version_number 2018/3
_olex2_refinement_description
;
1. Fixed Uiso
 At 1.2 times of:
  All C(H,H) groups
 At 1.5 times of:
  All C(H,H,H) groups
2. Restrained distances
 C101-Cl1 \\sim C101-Cl2 \\sim C102-Cl3A \\sim C102-Cl4A \\sim C103-Cl4B \\sim
C103-Cl3B
 with sigma of 0.02
 Cl1-Cl2 \\sim Cl3A-Cl4A \\sim Cl3B-Cl4B
 with sigma of 0.02
3. Uiso/Uaniso restraints and constraints
C101 \\sim C102 \\sim C103 \\sim C1 \\sim C2 \\sim C3 \\sim C4 \\sim C5 \\sim
C6 \\sim C7 \\sim C8 \\sim C9 \\sim C10 \\sim C11 \\sim C12 \\sim C21 \\sim C22
\\sim C23 \\sim C24 \\sim C25 \\sim C26 \\sim C31 \\sim C32 \\sim C33 \\sim C34
\\sim C35 \\sim C36 \\sim C41 \\sim C42 \\sim C43 \\sim C44 \\sim C45 \\sim C46
\\sim C51 \\sim C52 \\sim C53 \\sim C54 \\sim C55 \\sim C56 \\sim C61 \\sim C62
\\sim C63 \\sim C64 \\sim C65 \\sim C66 \\sim C71 \\sim C72 \\sim C73 \\sim C74
\\sim C75 \\sim C76 \\sim C81 \\sim C82 \\sim C83 \\sim C84 \\sim C85 \\sim C86
\\sim C91 \\sim C92 \\sim C93 \\sim C94 \\sim C95 \\sim C96 \\sim Cl1 \\sim Cl2
\\sim Cl3A \\sim Cl4A \\sim Cl3B \\sim Cl4B: within 1A with sigma of 0.01 and
sigma for terminal atoms of 0.01
Uanis(Cl3A) = Uanis(Cl3B)
4. Rigid body (RIGU) restrains
 C101, C102, C103, Cl1, Cl2, Cl3A, Cl4A, Cl3B, Cl4B
 with sigma for 1-2 distances of 0.004 and sigma for 1-3 distances of 0.004
5. Others
 Sof(C103)=Sof(H10H)=Sof(H10I)=Sof(Cl3B)=Sof(Cl4B)=1-FVAR(1)
 Sof(C102)=Sof(H10F)=Sof(H10G)=Sof(Cl3A)=Sof(Cl4A)=FVAR(1)
6.a Secondary CH2 refined with riding coordinates:
 C101(H10D,H10E), C102(H10F,H10G), C103(H10H,H10I)
6.b Idealised Me refined as rotating group:
 C1(H1A,H1B,H1C), C2(H2A,H2B,H2C), C3(H3A,H3B,H3C), C4(H4A,H4B,H4C), C5(H5A,
 H5B,H5C), C6(H6A,H6B,H6C), C7(H7A,H7B,H7C), C8(H8A,H8B,H8C), C9(H9A,H9B,H9C),
 C10(H10A,H10B,H10C), C11(H11A,H11B,H11C), C12(H12A,H12B,H12C)
;
_oxdiff_exptl_absorpt_empirical_details
;
Empirical correction (ABSPACK) includes:
- Absorption correction using spherical harmonics
- Frame scaling
- Detector area scaling
;
_oxdiff_exptl_absorpt_empirical_full_max 1.620
_oxdiff_exptl_absorpt_empirical_full_min 0.604
_cell_oxdiff_length_a 17.9108(3)
_cell_oxdiff_length_b 22.8708(4)
_cell_oxdiff_length_c 17.2111(3)
_cell_oxdiff_angle_alpha 89.9815(13)
_cell_oxdiff_angle_beta 98.6495(14)
_cell_oxdiff_angle_gamma 89.9875(14)
_cell_oxdiff_volume 6970.1(2)
_cell_oxdiff_measurement_reflns_used 48013

loop_
_symmetry_equiv_pos_as_xyz
'x, y, z'
'-x, y+1/2, -z+1/2'
'-x, -y, -z'
'x, -y-1/2, z-1/2'

loop_
_atom_site_label
_atom_site_type_symbol
_atom_site_fract_x
_atom_site_fract_y
_atom_site_fract_z
_atom_site_U_iso_or_equiv
_atom_site_adp_type
_atom_site_occupancy
_atom_site_site_symmetry_order
_atom_site_calc_flag
_atom_site_refinement_flags_posn
_atom_site_refinement_flags_adp
_atom_site_refinement_flags_occupancy
_atom_site_disorder_assembly
_atom_site_disorder_group
Cl1 Cl 1.34854(14) 0.05277(14) 1.31744(19) 0.1421(11) Uani 1 1 d D U . . .
Cl2 Cl 1.28883(14) 0.14822(13) 1.21388(13) 0.1224(9) Uani 1 1 d D U . . .
C101 C 1.2924(4) 0.1163(3) 1.3062(4) 0.100(3) Uani 1 1 d D U . . .
H10D H 1.240497 0.106305 1.314713 0.120 Uiso 1 1 calc R . . . .
H10E H 1.312955 0.145065 1.346803 0.120 Uiso 1 1 calc R . . . .
C102 C 1.1508(7) 0.0457(5) 1.1324(5) 0.119(4) Uani 0.807(4) 1 d D U P A 1
H10F H 1.193015 0.026572 1.111157 0.142 Uiso 0.807(4) 1 calc R . P A 1
H10G H 1.159119 0.088520 1.133811 0.142 Uiso 0.807(4) 1 calc R . P A 1
Cl3A Cl 1.14224(16) 0.01800(12) 1.22866(18) 0.1071(9) Uani 0.807(4) 1 d D U P A 1
Cl4A Cl 1.05755(16) 0.0268(2) 1.07243(18) 0.1227(13) Uani 0.807(4) 1 d D U P A 1
C103 C 1.1489(15) 0.0220(17) 1.146(2) 0.116(7) Uani 0.193(4) 1 d D U P A 2
H10H H 1.191860 -0.004304 1.164713 0.140 Uiso 0.193(4) 1 calc R . P A 2
H10I H 1.164723 0.049636 1.107468 0.140 Uiso 0.193(4) 1 calc R . P A 2
Cl3B Cl 1.1204(7) 0.0609(5) 1.2271(7) 0.1071(9) Uani 0.193(4) 1 d D U P A 2
Cl4B Cl 1.0681(10) -0.0198(6) 1.1023(8) 0.126(5) Uani 0.193(4) 1 d D U P A 2
Si1 Si 0.70025(6) 0.44010(5) 0.81945(7) 0.0339(2) Uani 1 1 d . . . . .
Si2 Si 0.79446(6) 0.43044(4) 0.70974(6) 0.0300(2) Uani 1 1 d . . . . .
N1 N 0.7333(2) 0.41117(16) 0.9063(2) 0.0406(8) Uani 1 1 d . . . . .
N2 N 0.6167(2) 0.47233(17) 0.8119(2) 0.0436(9) Uani 1 1 d . . . . .
N3 N 0.8755(2) 0.39838(16) 0.7462(2) 0.0407(8) Uani 1 1 d . . . . .
N4 N 0.7885(2) 0.45068(17) 0.6154(2) 0.0427(8) Uani 1 1 d . . . . .
N5 N 0.71068(19) 0.39103(14) 0.73639(19) 0.0327(7) Uani 1 1 d . . . . .
N6 N 0.77113(18) 0.48722(14) 0.7797(2) 0.0344(7) Uani 1 1 d . . . . .
C1 C 0.8066(3) 0.3824(2) 0.9307(3) 0.0475(11) Uani 1 1 d . U . . .
H1A H 0.835375 0.381821 0.886576 0.071 Uiso 1 1 calc GR . . . .
H1B H 0.798223 0.342176 0.947173 0.071 Uiso 1 1 calc GR . . . .
H1C H 0.835071 0.403914 0.974732 0.071 Uiso 1 1 calc GR . . . .
C2 C 0.6868(3) 0.4100(2) 0.9701(3) 0.0491(11) Uani 1 1 d . U . . .
H2A H 0.638889 0.430184 0.952939 0.074 Uiso 1 1 calc GR . . . .
H2B H 0.713935 0.429713 1.016489 0.074 Uiso 1 1 calc GR . . . .
H2C H 0.676757 0.369376 0.983269 0.074 Uiso 1 1 calc GR . . . .
C3 C 0.6098(3) 0.5286(2) 0.8520(4) 0.0637(15) Uani 1 1 d . U . . .
H3A H 0.583943 0.522575 0.897604 0.096 Uiso 1 1 calc GR . . . .
H3B H 0.580672 0.556038 0.815528 0.096 Uiso 1 1 calc GR . . . .
H3C H 0.660298 0.544731 0.869347 0.096 Uiso 1 1 calc GR . . . .
C4 C 0.5422(3) 0.4437(2) 0.7928(3) 0.0545(12) Uani 1 1 d . U . . .
H4A H 0.548686 0.404735 0.771102 0.082 Uiso 1 1 calc GR . . . .
H4B H 0.509541 0.467260 0.754102 0.082 Uiso 1 1 calc GR . . . .
H4C H 0.518933 0.440044 0.840658 0.082 Uiso 1 1 calc GR . . . .
C5 C 0.8947(4) 0.3370(2) 0.7444(4) 0.0645(15) Uani 1 1 d . U . . .
H5A H 0.848496 0.313496 0.740116 0.097 Uiso 1 1 calc GR . . . .
H5B H 0.928227 0.326642 0.792761 0.097 Uiso 1 1 calc GR . . . .
H5C H 0.920386 0.329299 0.698995 0.097 Uiso 1 1 calc GR . . . .
C6 C 0.9455(3) 0.4338(3) 0.7508(4) 0.0749(19) Uani 1 1 d . U . . .
H6A H 0.975068 0.420539 0.710696 0.112 Uiso 1 1 calc GR . . . .
H6B H 0.975478 0.429304 0.802988 0.112 Uiso 1 1 calc GR . . . .
H6C H 0.932115 0.475094 0.741899 0.112 Uiso 1 1 calc GR . . . .
C7 C 0.8463(4) 0.4296(3) 0.5694(3) 0.0656(15) Uani 1 1 d . U . . .
H7A H 0.883536 0.405841 0.603038 0.098 Uiso 1 1 calc GR . . . .
H7B H 0.871617 0.463133 0.549264 0.098 Uiso 1 1 calc GR . . . .
H7C H 0.822109 0.405895 0.525246 0.098 Uiso 1 1 calc GR . . . .
C8 C 0.7327(3) 0.4855(2) 0.5636(3) 0.0532(12) Uani 1 1 d . U . . .
H8A H 0.710451 0.461523 0.518907 0.080 Uiso 1 1 calc GR . . . .
H8B H 0.757677 0.519578 0.544511 0.080 Uiso 1 1 calc GR . . . .
H8C H 0.692899 0.498556 0.592946 0.080 Uiso 1 1 calc GR . . . .
C9 C 0.7159(3) 0.32648(18) 0.7565(3) 0.0424(10) Uani 1 1 d . U . . .
H9A H 0.757258 0.320077 0.799877 0.064 Uiso 1 1 calc GR . . . .
H9B H 0.725592 0.304207 0.710459 0.064 Uiso 1 1 calc GR . . . .
H9C H 0.668233 0.313447 0.772323 0.064 Uiso 1 1 calc GR . . . .
C10 C 0.6460(3) 0.3964(2) 0.6674(3) 0.0433(10) Uani 1 1 d . U . . .
H10A H 0.602922 0.372881 0.678142 0.065 Uiso 1 1 calc GR . . . .
H10B H 0.663052 0.382313 0.619228 0.065 Uiso 1 1 calc GR . . . .
H10C H 0.630614 0.437431 0.660699 0.065 Uiso 1 1 calc GR . . . .
C11 C 0.8351(3) 0.5084(2) 0.8410(3) 0.0442(10) Uani 1 1 d . U . . .
H11A H 0.814385 0.530524 0.881608 0.066 Uiso 1 1 calc GR . . . .
H11B H 0.868810 0.533674 0.815974 0.066 Uiso 1 1 calc GR . . . .
H11C H 0.863625 0.474765 0.865019 0.066 Uiso 1 1 calc GR . . . .
C12 C 0.7372(3) 0.54152(18) 0.7367(3) 0.0433(10) Uani 1 1 d . U . . .
H12A H 0.688713 0.531459 0.705144 0.065 Uiso 1 1 calc GR . . . .
H12B H 0.771814 0.556348 0.702325 0.065 Uiso 1 1 calc GR . . . .
H12C H 0.729225 0.571657 0.775127 0.065 Uiso 1 1 calc GR . . . .
F22 F 0.95355(14) 0.28364(11) 0.91408(14) 0.0443(6) Uani 1 1 d . . . . .
F23 F 0.94955(18) 0.20646(13) 0.79762(15) 0.0580(8) Uani 1 1 d . . . . .
F24 F 1.0459(2) 0.11238(14) 0.81176(18) 0.0692(9) Uani 1 1 d . . . . .
F25 F 1.1459(2) 0.09938(14) 0.9447(2) 0.0710(9) Uani 1 1 d . . . . .
F26 F 1.15240(16) 0.17623(12) 1.06139(16) 0.0543(7) Uani 1 1 d . . . . .
F32 F 1.03644(15) 0.17728(12) 1.14695(16) 0.0522(7) Uani 1 1 d . . . . .
F33 F 1.09984(19) 0.15067(14) 1.29299(19) 0.0716(10) Uani 1 1 d . . . . .
F34 F 1.19818(17) 0.22582(14) 1.37802(15) 0.0586(8) Uani 1 1 d . . . . .
F35 F 1.22760(14) 0.33059(11) 1.31432(13) 0.0431(6) Uani 1 1 d . . . . .
F36 F 1.16340(12) 0.36016(9) 1.17282(12) 0.0311(5) Uani 1 1 d . . . . .
F42 F 1.20637(12) 0.29435(11) 1.04577(13) 0.0377(5) Uani 1 1 d . . . . .
F43 F 1.27934(14) 0.38201(15) 0.98717(16) 0.0588(8) Uani 1 1 d . . . . .
F44 F 1.20217(19) 0.47880(14) 0.92626(18) 0.0667(9) Uani 1 1 d . . . . .
F45 F 1.04955(18) 0.48378(11) 0.92327(16) 0.0537(7) Uani 1 1 d . . . . .
F46 F 0.97644(13) 0.39764(11) 0.98042(14) 0.0409(6) Uani 1 1 d . . . . .
F52 F 1.00735(14) 0.39006(12) 1.14116(14) 0.0435(6) Uani 1 1 d . . . . .
F53 F 0.8741(2) 0.4141(2) 1.18254(19) 0.0810(11) Uani 1 1 d . . . . .
F54 F 0.75706(17) 0.3350(3) 1.1541(2) 0.1079(17) Uani 1 1 d . . . . .
F55 F 0.77982(17) 0.2307(2) 1.08238(19) 0.0911(14) Uani 1 1 d . . . . .
F56 F 0.90962(16) 0.20796(15) 1.03604(16) 0.0600(8) Uani 1 1 d . . . . .
C21 C 1.0509(2) 0.23388(19) 0.9958(2) 0.0388(9) Uani 1 1 d . U . . .
C22 C 1.0020(3) 0.23823(19) 0.9249(2) 0.0408(10) Uani 1 1 d . U . . .
C23 C 0.9984(3) 0.1986(2) 0.8646(3) 0.0478(11) Uani 1 1 d . U . . .
C24 C 1.0468(3) 0.1515(2) 0.8712(3) 0.0534(13) Uani 1 1 d . U . . .
C25 C 1.0974(3) 0.1454(2) 0.9378(3) 0.0518(12) Uani 1 1 d . U . . .
C26 C 1.0993(3) 0.1859(2) 0.9981(3) 0.0452(11) Uani 1 1 d . U . . .
C31 C 1.0970(2) 0.27020(18) 1.1502(2) 0.0319(8) Uani 1 1 d . U . . .
C32 C 1.0835(2) 0.21791(19) 1.1869(3) 0.0419(10) Uani 1 1 d . U . . .
C33 C 1.1152(3) 0.2031(2) 1.2624(3) 0.0495(12) Uani 1 1 d . U . . .
C34 C 1.1646(3) 0.2406(2) 1.3058(2) 0.0429(10) Uani 1 1 d . U . . .
C35 C 1.1803(2) 0.29266(18) 1.2731(2) 0.0331(8) Uani 1 1 d . U . . .
C36 C 1.1457(2) 0.30656(17) 1.1977(2) 0.0283(7) Uani 1 1 d . U . . .
C41 C 1.0882(2) 0.34205(17) 1.0211(2) 0.0276(7) Uani 1 1 d . U . . .
C42 C 1.1650(2) 0.34097(17) 1.0169(2) 0.0299(8) Uani 1 1 d . U . . .
C43 C 1.2038(2) 0.3852(2) 0.9860(2) 0.0395(10) Uani 1 1 d . U . . .
C44 C 1.1655(3) 0.4338(2) 0.9550(2) 0.0437(11) Uani 1 1 d . U . . .
C45 C 1.0891(3) 0.43658(19) 0.9543(2) 0.0392(9) Uani 1 1 d . U . . .
C46 C 1.0522(2) 0.39111(17) 0.9857(2) 0.0315(8) Uani 1 1 d . U . . .
C51 C 0.9649(2) 0.2997(2) 1.0829(2) 0.0398(10) Uani 1 1 d . U . . .
C52 C 0.9515(2) 0.3506(2) 1.1228(2) 0.0461(12) Uani 1 1 d . U . . .
C53 C 0.8828(3) 0.3639(3) 1.1461(3) 0.0615(16) Uani 1 1 d . U . . .
C54 C 0.8243(3) 0.3241(4) 1.1311(3) 0.076(2) Uani 1 1 d . U . . .
C55 C 0.8350(3) 0.2721(4) 1.0949(3) 0.069(2) Uani 1 1 d . U . . .
C56 C 0.9041(3) 0.2611(3) 1.0714(3) 0.0512(12) Uani 1 1 d . U . . .
B1 B 1.0498(2) 0.2862(2) 1.0616(3) 0.0330(9) Uani 1 1 d . . . . .
F62 F 0.54898(12) 0.29608(9) 0.80959(12) 0.0313(5) Uani 1 1 d . . . . .
F63 F 0.48299(13) 0.32074(10) 0.66463(13) 0.0359(5) Uani 1 1 d . . . . .
F64 F 0.36919(13) 0.25166(11) 0.59153(12) 0.0378(5) Uani 1 1 d . . . . .
F65 F 0.32457(12) 0.15720(10) 0.66835(12) 0.0339(5) Uani 1 1 d . . . . .
F66 F 0.38956(12) 0.13066(9) 0.81174(11) 0.0288(4) Uani 1 1 d . . . . .
F72 F 0.36427(11) 0.20715(10) 0.93448(12) 0.0314(5) Uani 1 1 d . . . . .
F73 F 0.28998(14) 0.13579(13) 1.01909(15) 0.0486(6) Uani 1 1 d . . . . .
F74 F 0.36104(17) 0.04119(12) 1.09403(15) 0.0543(7) Uani 1 1 d . . . . .
F75 F 0.50872(16) 0.02081(10) 1.08246(13) 0.0452(6) Uani 1 1 d . . . . .
F76 F 0.58241(12) 0.08859(9) 0.99642(12) 0.0329(5) Uani 1 1 d . . . . .
F82 F 0.54728(13) 0.09291(9) 0.83203(13) 0.0353(5) Uani 1 1 d . . . . .
F83 F 0.67716(18) 0.05557(12) 0.79074(18) 0.0590(8) Uani 1 1 d . . . . .
F84 F 0.80538(16) 0.12230(14) 0.82191(19) 0.0618(8) Uani 1 1 d . . . . .
F85 F 0.79790(13) 0.22891(12) 0.89106(15) 0.0460(6) Uani 1 1 d . . . . .
F86 F 0.67108(11) 0.26612(9) 0.93353(13) 0.0327(5) Uani 1 1 d . . . . .
F92 F 0.61246(12) 0.20468(9) 1.05980(12) 0.0300(5) Uani 1 1 d . . . . .
F93 F 0.61895(13) 0.28603(11) 1.17090(12) 0.0377(5) Uani 1 1 d . . . . .
F94 F 0.53873(16) 0.38737(12) 1.14329(15) 0.0508(7) Uani 1 1 d . . . . .
F95 F 0.44788(16) 0.40222(11) 1.00227(16) 0.0526(7) Uani 1 1 d . . . . .
F96 F 0.43442(13) 0.31983(10) 0.89453(13) 0.0369(5) Uani 1 1 d . . . . .
C61 C 0.47098(18) 0.21378(14) 0.82145(19) 0.0215(6) Uani 1 1 d . U . . .
C62 C 0.49188(18) 0.26039(15) 0.7777(2) 0.0238(7) Uani 1 1 d . U . . .
C63 C 0.4591(2) 0.27414(16) 0.7021(2) 0.0266(7) Uani 1 1 d . U . . .
C64 C 0.4016(2) 0.23970(16) 0.6647(2) 0.0275(7) Uani 1 1 d . U . . .
C65 C 0.37973(19) 0.19185(16) 0.7041(2) 0.0255(7) Uani 1 1 d . U . . .
C66 C 0.41471(19) 0.17978(15) 0.77995(19) 0.0234(7) Uani 1 1 d . U . . .
C71 C 0.4764(2) 0.15168(14) 0.95868(18) 0.0234(7) Uani 1 1 d . U . . .
C72 C 0.4015(2) 0.16062(17) 0.9690(2) 0.0279(7) Uani 1 1 d . U . . .
C73 C 0.3617(2) 0.12481(18) 1.0126(2) 0.0348(9) Uani 1 1 d . U . . .
C74 C 0.3971(3) 0.07722(19) 1.0508(2) 0.0389(10) Uani 1 1 d . U . . .
C75 C 0.4714(2) 0.06654(16) 1.0444(2) 0.0328(8) Uani 1 1 d . U . . .
C76 C 0.5089(2) 0.10343(15) 0.9989(2) 0.0277(7) Uani 1 1 d . U . . .
C81 C 0.60172(19) 0.17999(15) 0.88890(19) 0.0242(7) Uani 1 1 d . U . . .
C82 C 0.6087(2) 0.12752(17) 0.8497(2) 0.0302(8) Uani 1 1 d . U . . .
C83 C 0.6750(3) 0.10733(19) 0.8273(2) 0.0397(9) Uani 1 1 d . U . . .
C84 C 0.7395(2) 0.1410(2) 0.8419(3) 0.0429(10) Uani 1 1 d . U . . .
C85 C 0.7357(2) 0.19424(19) 0.8779(2) 0.0353(9) Uani 1 1 d . U . . .
C86 C 0.6683(2) 0.21244(16) 0.9000(2) 0.0278(7) Uani 1 1 d . U . . .
C91 C 0.52413(19) 0.25737(15) 0.9697(2) 0.0240(7) Uani 1 1 d . U . . .
C92 C 0.56963(19) 0.25320(15) 1.0429(2) 0.0252(7) Uani 1 1 d . U . . .
C93 C 0.5751(2) 0.29488(17) 1.1010(2) 0.0289(8) Uani 1 1 d . U . . .
C94 C 0.5342(2) 0.34549(18) 1.0875(2) 0.0351(9) Uani 1 1 d . U . . .
C95 C 0.4886(2) 0.35265(17) 1.0167(2) 0.0354(9) Uani 1 1 d . U . . .
C96 C 0.4831(2) 0.30901(16) 0.9607(2) 0.0284(7) Uani 1 1 d . U . . .
B2 B 0.5184(2) 0.20062(17) 0.9097(2) 0.0220(7) Uani 1 1 d . . . . .

loop_
_atom_site_aniso_label
_atom_site_aniso_U_11
_atom_site_aniso_U_22
_atom_site_aniso_U_33
_atom_site_aniso_U_23
_atom_site_aniso_U_13
_atom_site_aniso_U_12
Cl1 0.0886(14) 0.166(2) 0.175(3) -0.095(2) 0.0299(15) -0.0095(15)
Cl2 0.1183(17) 0.161(2) 0.0999(14) -0.0376(14) 0.0566(13) -0.0601(16)
C101 0.051(3) 0.151(7) 0.101(5) -0.062(5) 0.021(3) -0.016(4)
C102 0.209(12) 0.076(7) 0.060(5) -0.001(5) -0.015(6) 0.006(8)
Cl3A 0.1013(18) 0.0892(17) 0.126(2) 0.0196(16) 0.0028(15) 0.0068(14)
Cl4A 0.0869(17) 0.187(4) 0.0948(19) -0.049(2) 0.0163(14) -0.008(2)
C103 0.205(15) 0.073(13) 0.056(10) -0.007(11) -0.027(10) 0.025(12)
Cl3B 0.1013(18) 0.0892(17) 0.126(2) 0.0196(16) 0.0028(15) 0.0068(14)
Cl4B 0.173(13) 0.081(7) 0.108(9) -0.014(6) -0.034(8) 0.002(8)
Si1 0.0300(5) 0.0333(5) 0.0372(6) -0.0060(4) 0.0018(4) 0.0019(4)
Si2 0.0294(5) 0.0265(5) 0.0332(5) -0.0010(4) 0.0018(4) 0.0007(4)
N1 0.0412(19) 0.044(2) 0.0364(18) -0.0045(15) 0.0056(15) 0.0022(16)
N2 0.0333(18) 0.042(2) 0.056(2) -0.0055(17) 0.0090(16) 0.0021(15)
N3 0.0365(18) 0.041(2) 0.043(2) -0.0029(16) 0.0034(15) 0.0096(15)
N4 0.046(2) 0.043(2) 0.0381(19) 0.0059(16) 0.0039(16) -0.0016(16)
N5 0.0365(17) 0.0291(16) 0.0319(16) -0.0013(13) 0.0026(13) -0.0043(13)
N6 0.0300(16) 0.0286(16) 0.0425(19) -0.0043(14) -0.0011(14) 0.0010(13)
C1 0.042(2) 0.063(3) 0.036(2) 0.004(2) 0.0005(18) 0.006(2)
C2 0.051(3) 0.055(3) 0.043(2) -0.007(2) 0.014(2) -0.005(2)
C3 0.054(3) 0.052(3) 0.091(4) -0.019(3) 0.028(3) 0.005(2)
C4 0.033(2) 0.060(3) 0.072(3) 0.000(3) 0.012(2) -0.001(2)
C5 0.072(4) 0.051(3) 0.075(4) 0.011(3) 0.026(3) 0.024(3)
C6 0.037(3) 0.080(4) 0.107(5) -0.033(4) 0.008(3) 0.002(3)
C7 0.073(4) 0.079(4) 0.050(3) 0.007(3) 0.023(3) 0.007(3)
C8 0.054(3) 0.056(3) 0.046(3) 0.016(2) -0.006(2) -0.008(2)
C9 0.053(3) 0.028(2) 0.047(2) 0.0009(18) 0.013(2) -0.0061(18)
C10 0.041(2) 0.044(2) 0.041(2) -0.0018(19) -0.0073(18) -0.0113(19)
C11 0.039(2) 0.044(2) 0.046(2) -0.010(2) -0.0039(19) -0.0044(19)
C12 0.043(2) 0.027(2) 0.057(3) -0.0018(19) -0.004(2) 0.0049(17)
F22 0.0462(14) 0.0522(15) 0.0298(12) 0.0066(10) -0.0096(10) -0.0072(12)
F23 0.0744(19) 0.0627(18) 0.0295(13) -0.0006(12) -0.0160(12) -0.0205(15)
F24 0.098(3) 0.0539(18) 0.0521(17) -0.0166(14) -0.0015(16) -0.0166(17)
F25 0.082(2) 0.0523(18) 0.073(2) -0.0191(15) -0.0087(17) 0.0057(16)
F26 0.0530(16) 0.0508(16) 0.0521(16) -0.0086(12) -0.0150(12) 0.0046(13)
F32 0.0470(15) 0.0528(16) 0.0505(15) 0.0150(12) -0.0133(12) -0.0270(12)
F33 0.075(2) 0.067(2) 0.0640(19) 0.0387(16) -0.0196(16) -0.0352(16)
F34 0.0634(18) 0.0707(19) 0.0350(13) 0.0230(13) -0.0140(12) -0.0180(15)
F35 0.0479(14) 0.0520(14) 0.0251(11) 0.0011(10) -0.0083(10) -0.0172(11)
F36 0.0368(11) 0.0311(11) 0.0239(10) 0.0020(8) -0.0004(8) -0.0088(9)
F42 0.0295(11) 0.0511(14) 0.0309(11) -0.0027(10) -0.0004(9) 0.0009(10)
F43 0.0340(13) 0.097(2) 0.0460(15) 0.0094(15) 0.0095(11) -0.0210(14)
F44 0.077(2) 0.0673(19) 0.0559(17) 0.0149(15) 0.0100(15) -0.0387(17)
F45 0.0777(19) 0.0381(14) 0.0444(14) 0.0120(11) 0.0058(13) -0.0001(13)
F46 0.0339(12) 0.0522(15) 0.0360(12) 0.0113(11) 0.0033(9) 0.0067(10)
F52 0.0385(13) 0.0558(15) 0.0374(13) 0.0073(11) 0.0099(10) 0.0082(11)
F53 0.067(2) 0.127(3) 0.0549(18) 0.021(2) 0.0270(16) 0.042(2)
F54 0.0299(15) 0.235(6) 0.062(2) 0.023(3) 0.0199(14) 0.006(2)
F55 0.0396(16) 0.176(4) 0.0543(18) 0.031(2) -0.0033(13) -0.047(2)
F56 0.0464(15) 0.081(2) 0.0479(15) 0.0184(15) -0.0099(12) -0.0340(15)
C21 0.038(2) 0.037(2) 0.037(2) 0.0048(17) -0.0077(17) -0.0132(17)
C22 0.045(2) 0.042(2) 0.032(2) 0.0016(17) -0.0052(17) -0.0190(19)
C23 0.056(3) 0.050(3) 0.033(2) 0.0055(19) -0.0078(19) -0.023(2)
C24 0.079(4) 0.042(3) 0.037(2) -0.015(2) -0.001(2) -0.022(2)
C25 0.057(3) 0.040(2) 0.055(3) -0.007(2) -0.001(2) -0.003(2)
C26 0.048(2) 0.041(2) 0.041(2) -0.0020(19) -0.0126(19) -0.013(2)
C31 0.0282(18) 0.038(2) 0.0283(18) 0.0051(16) 0.0010(15) -0.0080(16)
C32 0.042(2) 0.039(2) 0.041(2) 0.0074(18) -0.0083(18) -0.0198(18)
C33 0.049(3) 0.046(3) 0.049(3) 0.024(2) -0.006(2) -0.019(2)
C34 0.042(2) 0.056(3) 0.0266(19) 0.0154(18) -0.0079(17) -0.011(2)
C35 0.0307(19) 0.042(2) 0.0249(18) 0.0032(16) -0.0021(15) -0.0078(16)
C36 0.0279(18) 0.0322(19) 0.0248(17) 0.0038(14) 0.0041(14) -0.0052(15)
C41 0.0259(17) 0.037(2) 0.0190(16) -0.0013(14) 0.0003(13) -0.0080(15)
C42 0.0326(19) 0.038(2) 0.0191(16) -0.0015(15) 0.0032(14) -0.0052(16)
C43 0.032(2) 0.060(3) 0.0277(19) -0.0024(18) 0.0068(16) -0.0148(19)
C44 0.059(3) 0.045(2) 0.028(2) 0.0037(18) 0.0072(18) -0.027(2)
C45 0.053(3) 0.036(2) 0.0284(19) 0.0029(16) 0.0052(18) -0.0078(18)
C46 0.035(2) 0.036(2) 0.0221(17) 0.0022(15) 0.0008(14) -0.0044(16)
C51 0.0225(18) 0.067(3) 0.0279(19) 0.0185(19) -0.0020(15) -0.0102(18)
C52 0.030(2) 0.078(3) 0.031(2) 0.025(2) 0.0068(16) 0.008(2)
C53 0.033(2) 0.120(5) 0.035(2) 0.022(3) 0.0141(19) 0.020(3)
C54 0.028(2) 0.157(7) 0.044(3) 0.037(4) 0.010(2) 0.005(3)
C55 0.025(2) 0.140(6) 0.041(3) 0.033(3) -0.0007(19) -0.027(3)
C56 0.040(2) 0.077(4) 0.034(2) 0.021(2) -0.0021(18) -0.015(2)
B1 0.024(2) 0.043(2) 0.029(2) 0.0074(18) -0.0030(16) -0.0086(18)
F62 0.0304(11) 0.0317(11) 0.0297(11) 0.0041(9) -0.0021(8) -0.0104(9)
F63 0.0397(12) 0.0363(12) 0.0304(11) 0.0138(9) 0.0008(9) -0.0115(10)
F64 0.0415(12) 0.0468(13) 0.0216(10) 0.0116(9) -0.0072(9) -0.0082(10)
F65 0.0342(11) 0.0397(12) 0.0240(10) 0.0015(9) -0.0075(8) -0.0146(9)
F66 0.0355(11) 0.0276(10) 0.0215(10) 0.0030(8) -0.0011(8) -0.0117(9)
F72 0.0269(10) 0.0388(12) 0.0280(10) -0.0007(9) 0.0028(8) 0.0010(9)
F73 0.0372(13) 0.0687(17) 0.0435(14) -0.0079(12) 0.0171(11) -0.0142(12)
F74 0.079(2) 0.0514(15) 0.0363(13) 0.0025(11) 0.0198(13) -0.0313(14)
F75 0.0766(18) 0.0263(11) 0.0298(12) 0.0064(9) -0.0010(11) -0.0091(11)
F76 0.0401(12) 0.0280(11) 0.0284(11) 0.0034(9) -0.0024(9) 0.0022(9)
F82 0.0434(13) 0.0305(11) 0.0316(11) -0.0067(9) 0.0043(9) -0.0025(9)
F83 0.0707(19) 0.0460(15) 0.0651(18) -0.0196(13) 0.0251(15) 0.0117(14)
F84 0.0444(15) 0.074(2) 0.0722(19) -0.0048(16) 0.0279(14) 0.0177(14)
F85 0.0241(11) 0.0618(16) 0.0519(15) 0.0041(12) 0.0055(10) -0.0033(11)
F86 0.0257(10) 0.0334(11) 0.0381(12) -0.0032(9) 0.0018(9) -0.0061(9)
F92 0.0327(11) 0.0303(11) 0.0245(10) 0.0030(8) -0.0045(8) 0.0010(9)
F93 0.0409(12) 0.0486(14) 0.0210(10) -0.0056(9) -0.0036(9) -0.0080(10)
F94 0.0575(16) 0.0475(15) 0.0454(14) -0.0247(12) 0.0009(12) 0.0031(12)
F95 0.0602(16) 0.0391(14) 0.0543(16) -0.0161(12) -0.0049(13) 0.0210(12)
F96 0.0377(12) 0.0359(12) 0.0336(12) -0.0036(9) -0.0063(9) 0.0109(10)
C61 0.0212(15) 0.0218(16) 0.0204(15) 0.0006(13) 0.0001(12) -0.0006(13)
C62 0.0200(15) 0.0255(17) 0.0244(16) -0.0010(13) -0.0016(13) -0.0069(13)
C63 0.0281(17) 0.0269(17) 0.0244(17) 0.0093(14) 0.0030(14) -0.0040(14)
C64 0.0287(18) 0.0340(19) 0.0192(16) 0.0052(14) 0.0016(13) -0.0010(15)
C65 0.0242(17) 0.0305(18) 0.0209(16) -0.0005(14) 0.0006(13) -0.0036(14)
C66 0.0264(17) 0.0237(17) 0.0199(16) 0.0026(13) 0.0029(13) -0.0040(13)
C71 0.0321(18) 0.0213(16) 0.0156(15) -0.0023(12) -0.0003(13) -0.0055(13)
C72 0.0290(18) 0.0344(19) 0.0200(16) -0.0073(14) 0.0022(13) -0.0075(15)
C73 0.040(2) 0.042(2) 0.0229(17) -0.0071(16) 0.0075(15) -0.0128(17)
C74 0.056(3) 0.039(2) 0.0236(18) -0.0062(16) 0.0109(17) -0.0231(19)
C75 0.056(2) 0.0202(17) 0.0207(17) 0.0028(13) -0.0008(16) -0.0082(16)
C76 0.0339(19) 0.0251(17) 0.0227(16) -0.0030(14) -0.0004(14) -0.0050(14)
C81 0.0261(17) 0.0281(18) 0.0176(15) 0.0024(13) 0.0003(13) 0.0007(14)
C82 0.036(2) 0.0310(19) 0.0241(17) 0.0009(14) 0.0053(15) 0.0023(15)
C83 0.049(2) 0.037(2) 0.035(2) -0.0046(17) 0.0116(18) 0.0116(18)
C84 0.033(2) 0.056(3) 0.042(2) 0.003(2) 0.0141(18) 0.0143(19)
C85 0.0248(18) 0.048(2) 0.033(2) 0.0068(17) 0.0035(15) 0.0002(17)
C86 0.0296(18) 0.0300(18) 0.0229(17) 0.0020(14) 0.0006(14) 0.0037(14)
C91 0.0238(16) 0.0241(17) 0.0232(16) 0.0011(13) 0.0012(13) -0.0014(13)
C92 0.0240(16) 0.0272(17) 0.0228(16) -0.0011(14) -0.0014(13) -0.0037(13)
C93 0.0289(18) 0.0346(19) 0.0224(17) -0.0038(14) 0.0013(14) -0.0061(15)
C94 0.041(2) 0.035(2) 0.0300(19) -0.0163(16) 0.0062(16) -0.0039(17)
C95 0.037(2) 0.0279(19) 0.041(2) -0.0077(16) 0.0058(17) 0.0065(16)
C96 0.0270(17) 0.0322(19) 0.0243(17) -0.0015(14) -0.0015(14) 0.0013(15)
B2 0.0233(18) 0.0233(18) 0.0183(17) 0.0015(14) -0.0006(14) -0.0016(14)

loop_
_atom_type_symbol
_atom_type_description
_atom_type_scat_dispersion_real
_atom_type_scat_dispersion_imag
_atom_type_scat_source
C C 0.0181 0.0091 'International Tables Vol C Tables 4.2.6.8 and 6.1.1.4'
H H 0.0000 0.0000 'International Tables Vol C Tables 4.2.6.8 and 6.1.1.4'
B B 0.0090 0.0039 'International Tables Vol C Tables 4.2.6.8 and 6.1.1.4'
Cl Cl 0.3639 0.7018 'International Tables Vol C Tables 4.2.6.8 and 6.1.1.4'
F F 0.0727 0.0534 'International Tables Vol C Tables 4.2.6.8 and 6.1.1.4'
N N 0.0311 0.0180 'International Tables Vol C Tables 4.2.6.8 and 6.1.1.4'
Si Si 0.2541 0.3302 'International Tables Vol C Tables 4.2.6.8 and 6.1.1.4'

loop_
_exptl_crystal_face_index_h
_exptl_crystal_face_index_k
_exptl_crystal_face_index_l
_exptl_crystal_face_perp_dist
-4 14 1 0.0388
2 13 -5 0.0689
10 8 -1 0.0257
-10 -7 1 0.0122
2 -12 -6 0.0546
-2 -2 -10 0.0854
2 3 10 0.0873
4 -14 0 0.0232

loop_
_geom_angle_atom_site_label_1
_geom_angle_atom_site_label_2
_geom_angle_atom_site_label_3
_geom_angle
Cl1 C101 H10D 109.0
Cl1 C101 H10E 109.0
Cl2 C101 Cl1 112.9(4)
Cl2 C101 H10D 109.0
Cl2 C101 H10E 109.0
H10D C101 H10E 107.8
H10F C102 H10G 109.0
Cl3A C102 H10F 111.1
Cl3A C102 H10G 111.1
Cl3A C102 Cl4A 103.5(6)
Cl4A C102 H10F 111.1
Cl4A C102 H10G 111.1
H10H C103 H10I 108.6
Cl3B C103 H10H 110.4
Cl3B C103 H10I 110.4
Cl3B C103 Cl4B 106.5(13)
Cl4B C103 H10H 110.4
Cl4B C103 H10I 110.4
N1 Si1 Si2 114.72(14)
N1 Si1 N5 113.00(17)
N1 Si1 N6 112.91(17)
N2 Si1 Si2 128.93(15)
N2 Si1 N1 116.3(2)
N2 Si1 N5 113.89(18)
N2 Si1 N6 111.68(18)
N5 Si1 Si2 43.08(11)
N5 Si1 N6 85.10(15)
N6 Si1 Si2 43.01(11)
N3 Si2 Si1 111.71(14)
N3 Si2 N4 114.42(19)
N3 Si2 N5 112.47(18)
N3 Si2 N6 109.33(17)
N4 Si2 Si1 133.86(14)
N4 Si2 N5 115.76(17)
N4 Si2 N6 116.51(18)
N5 Si2 Si1 42.62(10)
N6 Si2 Si1 43.28(11)
N6 Si2 N5 84.91(15)
C1 N1 Si1 128.1(3)
C1 N1 C2 110.9(4)
C2 N1 Si1 120.9(3)
C3 N2 Si1 119.4(3)
C3 N2 C4 110.9(4)
C4 N2 Si1 126.5(3)
C5 N3 Si2 128.1(4)
C5 N3 C6 109.3(4)
C6 N3 Si2 117.4(4)
C7 N4 Si2 118.8(3)
C8 N4 Si2 132.6(3)
C8 N4 C7 108.5(4)
Si1 N5 Si2 94.30(15)
C9 N5 Si1 115.1(3)
C9 N5 Si2 120.2(3)
C9 N5 C10 105.6(3)
C10 N5 Si1 113.4(3)
C10 N5 Si2 108.2(3)
Si2 N6 Si1 93.71(15)
C11 N6 Si1 114.4(3)
C11 N6 Si2 117.0(3)
C11 N6 C12 106.4(3)
C12 N6 Si1 113.8(3)
C12 N6 Si2 111.5(3)
N1 C1 H1A 109.5
N1 C1 H1B 109.5
N1 C1 H1C 109.5
H1A C1 H1B 109.5
H1A C1 H1C 109.5
H1B C1 H1C 109.5
N1 C2 H2A 109.5
N1 C2 H2B 109.5
N1 C2 H2C 109.5
H2A C2 H2B 109.5
H2A C2 H2C 109.5
H2B C2 H2C 109.5
N2 C3 H3A 109.5
N2 C3 H3B 109.5
N2 C3 H3C 109.5
H3A C3 H3B 109.5
H3A C3 H3C 109.5
H3B C3 H3C 109.5
N2 C4 H4A 109.5
N2 C4 H4B 109.5
N2 C4 H4C 109.5
H4A C4 H4B 109.5
H4A C4 H4C 109.5
H4B C4 H4C 109.5
N3 C5 H5A 109.5
N3 C5 H5B 109.5
N3 C5 H5C 109.5
H5A C5 H5B 109.5
H5A C5 H5C 109.5
H5B C5 H5C 109.5
N3 C6 H6A 109.5
N3 C6 H6B 109.5
N3 C6 H6C 109.5
H6A C6 H6B 109.5
H6A C6 H6C 109.5
H6B C6 H6C 109.5
N4 C7 H7A 109.5
N4 C7 H7B 109.5
N4 C7 H7C 109.5
H7A C7 H7B 109.5
H7A C7 H7C 109.5
H7B C7 H7C 109.5
N4 C8 H8A 109.5
N4 C8 H8B 109.5
N4 C8 H8C 109.5
H8A C8 H8B 109.5
H8A C8 H8C 109.5
H8B C8 H8C 109.5
N5 C9 H9A 109.5
N5 C9 H9B 109.5
N5 C9 H9C 109.5
H9A C9 H9B 109.5
H9A C9 H9C 109.5
H9B C9 H9C 109.5
N5 C10 H10A 109.5
N5 C10 H10B 109.5
N5 C10 H10C 109.5
H10A C10 H10B 109.5
H10A C10 H10C 109.5
H10B C10 H10C 109.5
N6 C11 H11A 109.5
N6 C11 H11B 109.5
N6 C11 H11C 109.5
H11A C11 H11B 109.5
H11A C11 H11C 109.5
H11B C11 H11C 109.5
N6 C12 H12A 109.5
N6 C12 H12B 109.5
N6 C12 H12C 109.5
H12A C12 H12B 109.5
H12A C12 H12C 109.5
H12B C12 H12C 109.5
C22 C21 C26 112.7(4)
C22 C21 B1 118.5(4)
C26 C21 B1 128.5(4)
F22 C22 C21 118.9(4)
F22 C22 C23 116.6(4)
C23 C22 C21 124.5(5)
F23 C23 C22 120.5(5)
F23 C23 C24 119.6(4)
C22 C23 C24 119.8(4)
F24 C24 C23 121.1(4)
C25 C24 F24 120.0(5)
C25 C24 C23 118.9(4)
F25 C25 C24 119.4(4)
F25 C25 C26 120.6(4)
C24 C25 C26 120.0(5)
F26 C26 C21 120.7(4)
F26 C26 C25 115.4(4)
C25 C26 C21 124.0(4)
C32 C31 B1 120.4(3)
C36 C31 C32 112.7(3)
C36 C31 B1 126.6(3)
F32 C32 C31 119.5(4)
F32 C32 C33 116.2(4)
C33 C32 C31 124.3(4)
F33 C33 C32 120.3(4)
F33 C33 C34 119.6(4)
C34 C33 C32 120.0(4)
F34 C34 C33 120.7(4)
F34 C34 C35 120.7(4)
C35 C34 C33 118.5(4)
F35 C35 C34 120.0(3)
F35 C35 C36 120.3(3)
C34 C35 C36 119.6(4)
F36 C36 C31 121.0(3)
F36 C36 C35 114.2(3)
C31 C36 C35 124.7(4)
C42 C41 C46 112.9(3)
C42 C41 B1 119.1(3)
C46 C41 B1 128.0(3)
F42 C42 C41 119.2(3)
F42 C42 C43 116.2(3)
C43 C42 C41 124.6(4)
F43 C43 C42 121.1(4)
F43 C43 C44 119.4(4)
C44 C43 C42 119.6(4)
F44 C44 C43 121.2(4)
F44 C44 C45 120.0(4)
C45 C44 C43 118.8(4)
F45 C45 C44 120.2(4)
F45 C45 C46 120.1(4)
C44 C45 C46 119.7(4)
F46 C46 C41 120.8(3)
F46 C46 C45 115.0(4)
C45 C46 C41 124.2(4)
C52 C51 C56 114.4(4)
C52 C51 B1 120.0(4)
C56 C51 B1 125.3(5)
F52 C52 C51 119.9(4)
F52 C52 C53 116.5(5)
C53 C52 C51 123.6(5)
F53 C53 C52 119.9(6)
F53 C53 C54 121.2(5)
C54 C53 C52 118.8(6)
F54 C54 C53 120.5(8)
F54 C54 C55 119.2(6)
C55 C54 C53 120.3(5)
F55 C55 C54 121.8(5)
F55 C55 C56 119.2(7)
C54 C55 C56 118.9(5)
F56 C56 C51 121.3(5)
F56 C56 C55 114.8(5)
C55 C56 C51 123.9(6)
C21 B1 C31 114.2(3)
C21 B1 C41 102.9(3)
C41 B1 C31 111.7(3)
C51 B1 C21 113.3(3)
C51 B1 C31 101.2(3)
C51 B1 C41 113.9(3)
C62 C61 B2 119.7(3)
C66 C61 C62 112.7(3)
C66 C61 B2 127.3(3)
F62 C62 C61 119.4(3)
F62 C62 C63 115.5(3)
C63 C62 C61 125.1(3)
F63 C63 C62 120.7(3)
F63 C63 C64 119.8(3)
C64 C63 C62 119.5(3)
F64 C64 C63 120.9(3)
F64 C64 C65 120.9(3)
C65 C64 C63 118.2(3)
F65 C65 C64 119.2(3)
F65 C65 C66 120.8(3)
C64 C65 C66 120.0(3)
F66 C66 C61 121.2(3)
F66 C66 C65 114.5(3)
C61 C66 C65 124.4(3)
C72 C71 B2 119.1(3)
C76 C71 C72 113.2(3)
C76 C71 B2 127.4(3)
F72 C72 C71 118.8(3)
F72 C72 C73 116.6(3)
C73 C72 C71 124.6(4)
F73 C73 C72 121.2(4)
F73 C73 C74 119.3(4)
C74 C73 C72 119.5(4)
F74 C74 C73 121.9(4)
F74 C74 C75 119.2(4)
C75 C74 C73 118.9(3)
F75 C75 C74 120.8(3)
F75 C75 C76 119.7(4)
C74 C75 C76 119.5(4)
F76 C76 C71 121.2(3)
F76 C76 C75 114.6(3)
C71 C76 C75 124.3(4)
C82 C81 C86 112.9(3)
C82 C81 B2 120.1(3)
C86 C81 B2 126.8(3)
F82 C82 C81 119.0(3)
F82 C82 C83 116.4(3)
C83 C82 C81 124.6(4)
F83 C83 C82 120.8(4)
F83 C83 C84 119.6(4)
C84 C83 C82 119.5(4)
F84 C84 C83 121.2(4)
F84 C84 C85 120.0(4)
C85 C84 C83 118.8(4)
F85 C85 C84 120.0(4)
F85 C85 C86 120.4(4)
C84 C85 C86 119.7(4)
F86 C86 C81 121.2(3)
F86 C86 C85 114.3(3)
C85 C86 C81 124.5(4)
C92 C91 B2 118.9(3)
C96 C91 C92 112.7(3)
C96 C91 B2 128.1(3)
F92 C92 C91 118.9(3)
F92 C92 C93 115.8(3)
C93 C92 C91 125.2(3)
F93 C93 C92 120.9(3)
F93 C93 C94 120.1(3)
C94 C93 C92 119.0(3)
F94 C94 C93 120.4(4)
F94 C94 C95 120.8(4)
C95 C94 C93 118.9(3)
F95 C95 C94 119.8(3)
F95 C95 C96 119.8(4)
C94 C95 C96 120.3(4)
F96 C96 C91 121.0(3)
F96 C96 C95 115.2(3)
C95 C96 C91 123.8(3)
C61 B2 C81 102.1(3)
C61 B2 C91 114.0(3)
C71 B2 C61 112.5(3)
C71 B2 C81 114.3(3)
C71 B2 C91 101.7(3)
C81 B2 C91 112.7(3)

loop_
_geom_bond_atom_site_label_1
_geom_bond_atom_site_label_2
_geom_bond_distance
Cl1 C101 1.761(8)
Cl2 C101 1.741(8)
C101 H10D 0.9900
C101 H10E 0.9900
C102 H10F 0.9900
C102 H10G 0.9900
C102 Cl3A 1.802(9)
C102 Cl4A 1.877(11)
C103 H10H 0.9900
C103 H10I 0.9900
C103 Cl3B 1.792(16)
C103 Cl4B 1.802(16)
Si1 Si2 2.7231(15)
Si1 N1 1.661(4)
Si1 N2 1.656(4)
Si1 N5 1.849(3)
Si1 N6 1.871(4)
Si2 N3 1.662(4)
Si2 N4 1.676(4)
Si2 N5 1.865(3)
Si2 N6 1.862(3)
N1 C1 1.473(6)
N1 C2 1.474(6)
N2 C3 1.474(6)
N2 C4 1.478(6)
N3 C5 1.447(6)
N3 C6 1.485(7)
N4 C7 1.476(7)
N4 C8 1.469(6)
N5 C9 1.517(5)
N5 C10 1.535(5)
N6 C11 1.516(5)
N6 C12 1.525(5)
C1 H1A 0.9800
C1 H1B 0.9800
C1 H1C 0.9800
C2 H2A 0.9800
C2 H2B 0.9800
C2 H2C 0.9800
C3 H3A 0.9800
C3 H3B 0.9800
C3 H3C 0.9800
C4 H4A 0.9800
C4 H4B 0.9800
C4 H4C 0.9800
C5 H5A 0.9800
C5 H5B 0.9800
C5 H5C 0.9800
C6 H6A 0.9800
C6 H6B 0.9800
C6 H6C 0.9800
C7 H7A 0.9800
C7 H7B 0.9800
C7 H7C 0.9800
C8 H8A 0.9800
C8 H8B 0.9800
C8 H8C 0.9800
C9 H9A 0.9800
C9 H9B 0.9800
C9 H9C 0.9800
C10 H10A 0.9800
C10 H10B 0.9800
C10 H10C 0.9800
C11 H11A 0.9800
C11 H11B 0.9800
C11 H11C 0.9800
C12 H12A 0.9800
C12 H12B 0.9800
C12 H12C 0.9800
F22 C22 1.348(5)
F23 C23 1.351(5)
F24 C24 1.358(5)
F25 C25 1.357(6)
F26 C26 1.352(5)
F32 C32 1.368(5)
F33 C33 1.355(5)
F34 C34 1.340(4)
F35 C35 1.339(4)
F36 C36 1.352(4)
F42 C42 1.350(5)
F43 C43 1.351(5)
F44 C44 1.354(5)
F45 C45 1.356(5)
F46 C46 1.354(5)
F52 C52 1.349(6)
F53 C53 1.329(8)
F54 C54 1.346(6)
F55 C55 1.362(7)
F56 C56 1.370(7)
C21 C22 1.395(6)
C21 C26 1.396(7)
C21 B1 1.650(7)
C22 C23 1.374(7)
C23 C24 1.376(8)
C24 C25 1.358(7)
C25 C26 1.388(7)
C31 C32 1.390(6)
C31 C36 1.381(5)
C31 B1 1.670(5)
C32 C33 1.381(6)
C33 C34 1.371(6)
C34 C35 1.365(6)
C35 C36 1.389(5)
C41 C42 1.388(5)
C41 C46 1.388(5)
C41 B1 1.652(6)
C42 C43 1.379(6)
C43 C44 1.371(7)
C44 C45 1.369(7)
C45 C46 1.384(6)
C51 C52 1.391(7)
C51 C56 1.393(6)
C51 B1 1.646(6)
C52 C53 1.383(6)
C53 C54 1.381(10)
C54 C55 1.370(10)
C55 C56 1.379(8)
F62 C62 1.358(4)
F63 C63 1.348(4)
F64 C64 1.334(4)
F65 C65 1.342(4)
F66 C66 1.356(4)
F72 C72 1.346(4)
F73 C73 1.330(5)
F74 C74 1.338(4)
F75 C75 1.356(5)
F76 C76 1.365(4)
F82 C82 1.352(5)
F83 C83 1.344(5)
F84 C84 1.347(5)
F85 C85 1.358(5)
F86 C86 1.355(4)
F92 C92 1.356(4)
F93 C93 1.350(4)
F94 C94 1.350(4)
F95 C95 1.351(5)
F96 C96 1.350(4)
C61 C62 1.389(5)
C61 C66 1.384(5)
C61 B2 1.653(5)
C62 C63 1.381(5)
C63 C64 1.377(5)
C64 C65 1.376(5)
C65 C66 1.388(5)
C71 C72 1.394(5)
C71 C76 1.384(5)
C71 B2 1.650(5)
C72 C73 1.379(5)
C73 C74 1.376(6)
C74 C75 1.374(6)
C75 C76 1.391(5)
C81 C82 1.392(5)
C81 C86 1.392(5)
C81 B2 1.653(5)
C82 C83 1.380(6)
C83 C84 1.379(7)
C84 C85 1.373(6)
C85 C86 1.384(5)
C91 C92 1.397(5)
C91 C96 1.387(5)
C91 B2 1.653(5)
C92 C93 1.374(5)
C93 C94 1.371(6)
C94 C95 1.371(6)
C95 C96 1.381(5)

loop_
_geom_torsion_atom_site_label_1
_geom_torsion_atom_site_label_2
_geom_torsion_atom_site_label_3
_geom_torsion_atom_site_label_4
_geom_torsion
Si1 Si2 N3 C5 93.1(4)
Si1 Si2 N3 C6 -115.4(4)
Si1 Si2 N4 C7 -170.1(3)
Si1 Si2 N4 C8 7.0(5)
Si1 Si2 N5 C9 -122.4(3)
Si1 Si2 N5 C10 116.4(3)
Si1 Si2 N6 C11 119.9(4)
Si1 Si2 N6 C12 -117.4(3)
Si2 Si1 N1 C1 1.1(4)
Si2 Si1 N1 C2 -176.4(3)
Si2 Si1 N2 C3 -106.3(4)
Si2 Si1 N2 C4 96.2(4)
Si2 Si1 N5 C9 126.3(3)
Si2 Si1 N5 C10 -112.0(3)
Si2 Si1 N6 C11 -122.0(3)
Si2 Si1 N6 C12 115.4(3)
N1 Si1 N2 C3 71.6(4)
N1 Si1 N2 C4 -85.8(4)
N1 Si1 N5 Si2 -102.20(19)
N1 Si1 N5 C9 24.1(3)
N1 Si1 N5 C10 145.8(3)
N1 Si1 N6 Si2 102.28(18)
N1 Si1 N6 C11 -19.7(3)
N1 Si1 N6 C12 -142.3(3)
N2 Si1 N1 C1 -177.1(4)
N2 Si1 N1 C2 5.4(4)
N2 Si1 N5 Si2 122.19(19)
N2 Si1 N5 C9 -111.5(3)
N2 Si1 N5 C10 10.2(3)
N2 Si1 N6 Si2 -124.42(18)
N2 Si1 N6 C11 113.6(3)
N2 Si1 N6 C12 -9.0(3)
N3 Si2 N4 C7 11.1(5)
N3 Si2 N4 C8 -171.8(4)
N3 Si2 N5 Si1 98.15(19)
N3 Si2 N5 C9 -24.2(3)
N3 Si2 N5 C10 -145.4(3)
N3 Si2 N6 Si1 -101.50(18)
N3 Si2 N6 C11 18.4(4)
N3 Si2 N6 C12 141.1(3)
N4 Si2 N3 C5 -87.8(5)
N4 Si2 N3 C6 63.7(4)
N4 Si2 N5 Si1 -127.72(18)
N4 Si2 N5 C9 109.9(3)
N4 Si2 N5 C10 -11.3(3)
N4 Si2 N6 Si1 126.86(18)
N4 Si2 N6 C11 -113.3(3)
N4 Si2 N6 C12 9.4(3)
N5 Si1 N1 C1 48.4(4)
N5 Si1 N1 C2 -129.1(3)
N5 Si1 N2 C3 -154.3(4)
N5 Si1 N2 C4 48.2(5)
N5 Si1 N6 Si2 -10.64(15)
N5 Si1 N6 C11 -132.6(3)
N5 Si1 N6 C12 104.8(3)
N5 Si2 N3 C5 46.9(5)
N5 Si2 N3 C6 -161.6(4)
N5 Si2 N4 C7 -122.1(4)
N5 Si2 N4 C8 54.9(5)
N5 Si2 N6 Si1 10.55(15)
N5 Si2 N6 C11 130.4(3)
N5 Si2 N6 C12 -106.9(3)
N6 Si1 N1 C1 -46.1(4)
N6 Si1 N1 C2 136.4(3)
N6 Si1 N2 C3 -60.0(4)
N6 Si1 N2 C4 142.6(4)
N6 Si1 N5 Si2 10.63(15)
N6 Si1 N5 C9 136.9(3)
N6 Si1 N5 C10 -101.3(3)
N6 Si2 N3 C5 139.4(4)
N6 Si2 N3 C6 -69.1(4)
N6 Si2 N4 C7 140.4(4)
N6 Si2 N4 C8 -42.6(5)
N6 Si2 N5 Si1 -10.68(15)
N6 Si2 N5 C9 -133.1(3)
N6 Si2 N5 C10 105.7(3)
F22 C22 C23 F23 1.4(6)
F22 C22 C23 C24 179.2(4)
F23 C23 C24 F24 -0.6(7)
F23 C23 C24 C25 177.7(4)
F24 C24 C25 F25 -1.1(8)
F24 C24 C25 C26 179.0(5)
F25 C25 C26 F26 0.9(7)
F25 C25 C26 C21 -179.2(4)
F32 C32 C33 F33 0.6(8)
F32 C32 C33 C34 178.3(5)
F33 C33 C34 F34 0.4(8)
F33 C33 C34 C35 178.8(5)
F34 C34 C35 F35 -2.4(7)
F34 C34 C35 C36 179.0(4)
F35 C35 C36 F36 -1.0(5)
F35 C35 C36 C31 179.1(4)
F42 C42 C43 F43 -1.7(5)
F42 C42 C43 C44 179.5(3)
F43 C43 C44 F44 -0.7(6)
F43 C43 C44 C45 -179.9(4)
F44 C44 C45 F45 1.5(6)
F44 C44 C45 C46 -178.3(4)
F45 C45 C46 F46 1.7(5)
F45 C45 C46 C41 -177.7(3)
F52 C52 C53 F53 1.8(6)
F52 C52 C53 C54 -177.8(4)
F53 C53 C54 F54 -0.7(8)
F53 C53 C54 C55 -178.6(5)
F54 C54 C55 F55 -0.9(8)
F54 C54 C55 C56 180.0(4)
F55 C55 C56 F56 0.6(6)
F55 C55 C56 C51 -178.5(4)
C21 C22 C23 F23 -179.6(4)
C21 C22 C23 C24 -1.8(7)
C22 C21 C26 F26 177.5(4)
C22 C21 C26 C25 -2.3(7)
C22 C21 B1 C31 168.1(3)
C22 C21 B1 C41 -70.6(4)
C22 C21 B1 C51 52.9(5)
C22 C23 C24 F24 -178.4(4)
C22 C23 C24 C25 -0.2(7)
C23 C24 C25 F25 -179.5(5)
C23 C24 C25 C26 0.7(8)
C24 C25 C26 F26 -179.2(5)
C24 C25 C26 C21 0.7(8)
C26 C21 C22 F22 -178.1(4)
C26 C21 C22 C23 2.8(6)
C26 C21 B1 C31 -17.3(6)
C26 C21 B1 C41 104.0(5)
C26 C21 B1 C51 -132.5(5)
C31 C32 C33 F33 -178.9(5)
C31 C32 C33 C34 -1.2(8)
C32 C31 C36 F36 -177.8(4)
C32 C31 C36 C35 2.2(6)
C32 C31 B1 C21 -50.5(5)
C32 C31 B1 C41 -166.8(4)
C32 C31 B1 C51 71.6(5)
C32 C33 C34 F34 -177.3(5)
C32 C33 C34 C35 1.1(8)
C33 C34 C35 F35 179.2(4)
C33 C34 C35 C36 0.6(7)
C34 C35 C36 F36 177.6(4)
C34 C35 C36 C31 -2.4(7)
C36 C31 C32 F32 -179.8(4)
C36 C31 C32 C33 -0.3(7)
C36 C31 B1 C21 136.1(4)
C36 C31 B1 C41 19.8(6)
C36 C31 B1 C51 -101.8(4)
C41 C42 C43 F43 177.1(4)
C41 C42 C43 C44 -1.7(6)
C42 C41 C46 F46 176.2(3)
C42 C41 C46 C45 -4.4(5)
C42 C41 B1 C21 -71.5(4)
C42 C41 B1 C31 51.5(5)
C42 C41 B1 C51 165.5(3)
C42 C43 C44 F44 178.1(4)
C42 C43 C44 C45 -1.1(6)
C43 C44 C45 F45 -179.3(4)
C43 C44 C45 C46 0.9(6)
C44 C45 C46 F46 -178.6(4)
C44 C45 C46 C41 2.1(6)
C46 C41 C42 F42 -177.0(3)
C46 C41 C42 C43 4.3(5)
C46 C41 B1 C21 105.1(4)
C46 C41 B1 C31 -131.9(4)
C46 C41 B1 C51 -17.9(5)
C51 C52 C53 F53 -178.6(4)
C51 C52 C53 C54 1.8(7)
C52 C51 C56 F56 -177.2(4)
C52 C51 C56 C55 1.9(6)
C52 C51 B1 C21 -165.3(3)
C52 C51 B1 C31 71.9(4)
C52 C51 B1 C41 -48.1(5)
C52 C53 C54 F54 178.8(4)
C52 C53 C54 C55 0.9(7)
C53 C54 C55 F55 177.0(4)
C53 C54 C55 C56 -2.1(8)
C54 C55 C56 F56 179.8(4)
C54 C55 C56 C51 0.6(7)
C56 C51 C52 F52 176.5(3)
C56 C51 C52 C53 -3.2(6)
C56 C51 B1 C21 21.6(5)
C56 C51 B1 C31 -101.1(4)
C56 C51 B1 C41 138.8(4)
B1 C21 C22 F22 -2.7(6)
B1 C21 C22 C23 178.3(4)
B1 C21 C26 F26 2.7(7)
B1 C21 C26 C25 -177.2(4)
B1 C31 C32 F32 6.0(6)
B1 C31 C32 C33 -174.6(5)
B1 C31 C36 F36 -4.0(6)
B1 C31 C36 C35 175.9(4)
B1 C41 C42 F42 0.1(5)
B1 C41 C42 C43 -178.6(4)
B1 C41 C46 F46 -0.5(6)
B1 C41 C46 C45 178.8(4)
B1 C51 C52 F52 2.7(5)
B1 C51 C52 C53 -176.9(4)
B1 C51 C56 F56 -3.8(6)
B1 C51 C56 C55 175.3(4)
F62 C62 C63 F63 -0.9(5)
F62 C62 C63 C64 178.9(3)
F63 C63 C64 F64 0.2(5)
F63 C63 C64 C65 178.7(3)
F64 C64 C65 F65 -0.5(5)
F64 C64 C65 C66 179.3(3)
F65 C65 C66 F66 1.5(5)
F65 C65 C66 C61 -178.8(3)
F72 C72 C73 F73 0.7(5)
F72 C72 C73 C74 -178.6(3)
F73 C73 C74 F74 0.6(6)
F73 C73 C74 C75 -179.4(3)
F74 C74 C75 F75 -1.3(5)
F74 C74 C75 C76 179.3(3)
F75 C75 C76 F76 0.8(5)
F75 C75 C76 C71 -179.1(3)
F82 C82 C83 F83 -0.8(6)
F82 C82 C83 C84 178.6(4)
F83 C83 C84 F84 -1.7(7)
F83 C83 C84 C85 178.7(4)
F84 C84 C85 F85 2.1(6)
F84 C84 C85 C86 -178.4(4)
F85 C85 C86 F86 0.7(5)
F85 C85 C86 C81 -180.0(3)
F92 C92 C93 F93 -2.2(5)
F92 C92 C93 C94 179.1(3)
F93 C93 C94 F94 1.6(6)
F93 C93 C94 C95 -178.3(4)
F94 C94 C95 F95 0.3(6)
F94 C94 C95 C96 -178.6(4)
F95 C95 C96 F96 -1.3(6)
F95 C95 C96 C91 178.3(4)
C61 C62 C63 F63 179.4(3)
C61 C62 C63 C64 -0.8(6)
C62 C61 C66 F66 176.8(3)
C62 C61 C66 C65 -2.9(5)
C62 C61 B2 C71 169.6(3)
C62 C61 B2 C81 -67.4(4)
C62 C61 B2 C91 54.5(4)
C62 C63 C64 F64 -179.6(3)
C62 C63 C64 C65 -1.1(5)
C63 C64 C65 F65 -179.0(3)
C63 C64 C65 C66 0.8(5)
C64 C65 C66 F66 -178.3(3)
C64 C65 C66 C61 1.4(6)
C66 C61 C62 F62 -177.0(3)
C66 C61 C62 C63 2.6(5)
C66 C61 B2 C71 -17.2(5)
C66 C61 B2 C81 105.8(4)
C66 C61 B2 C91 -132.4(4)
C71 C72 C73 F73 -179.2(3)
C71 C72 C73 C74 1.5(6)
C72 C71 C76 F76 -179.0(3)
C72 C71 C76 C75 0.9(5)
C72 C71 B2 C61 -54.6(4)
C72 C71 B2 C81 -170.4(3)
C72 C71 B2 C91 67.8(4)
C72 C73 C74 F74 179.9(3)
C72 C73 C74 C75 -0.1(5)
C73 C74 C75 F75 178.7(3)
C73 C74 C75 C76 -0.8(5)
C74 C75 C76 F76 -179.7(3)
C74 C75 C76 C71 0.3(6)
C76 C71 C72 F72 178.3(3)
C76 C71 C72 C73 -1.8(5)
C76 C71 B2 C61 132.1(3)
C76 C71 B2 C81 16.3(5)
C76 C71 B2 C91 -105.5(4)
C81 C82 C83 F83 178.8(4)
C81 C82 C83 C84 -1.8(6)
C82 C81 C86 F86 176.6(3)
C82 C81 C86 C85 -2.6(5)
C82 C81 B2 C61 -67.6(4)
C82 C81 B2 C71 54.1(4)
C82 C81 B2 C91 169.7(3)
C82 C83 C84 F84 179.0(4)
C82 C83 C84 C85 -0.6(6)
C83 C84 C85 F85 -178.3(4)
C83 C84 C85 C86 1.2(6)
C84 C85 C86 F86 -178.8(3)
C84 C85 C86 C81 0.5(6)
C86 C81 C82 F82 -177.1(3)
C86 C81 C82 C83 3.3(5)
C86 C81 B2 C61 105.9(4)
C86 C81 B2 C71 -132.4(3)
C86 C81 B2 C91 -16.8(5)
C91 C92 C93 F93 177.8(3)
C91 C92 C93 C94 -0.9(6)
C92 C91 C96 F96 -178.1(3)
C92 C91 C96 C95 2.3(5)
C92 C91 B2 C61 -173.3(3)
C92 C91 B2 C71 65.4(4)
C92 C91 B2 C81 -57.5(4)
C92 C93 C94 F94 -179.7(3)
C92 C93 C94 C95 0.5(6)
C93 C94 C95 F95 -179.9(4)
C93 C94 C95 C96 1.3(6)
C94 C95 C96 F96 177.6(4)
C94 C95 C96 C91 -2.8(6)
C96 C91 C92 F92 179.5(3)
C96 C91 C92 C93 -0.5(5)
C96 C91 B2 C61 13.6(5)
C96 C91 B2 C71 -107.8(4)
C96 C91 B2 C81 129.3(4)
B2 C61 C62 F62 -2.9(5)
B2 C61 C62 C63 176.8(3)
B2 C61 C66 F66 3.2(5)
B2 C61 C66 C65 -176.5(3)
B2 C71 C72 F72 4.1(4)
B2 C71 C72 C73 -176.0(3)
B2 C71 C76 F76 -5.4(5)
B2 C71 C76 C75 174.5(3)
B2 C81 C82 F82 -2.7(5)
B2 C81 C82 C83 177.7(3)
B2 C81 C86 F86 2.7(5)
B2 C81 C86 C85 -176.6(3)
B2 C91 C92 F92 5.4(5)
B2 C91 C92 C93 -174.6(3)
B2 C91 C96 F96 -4.6(6)
B2 C91 C96 C95 175.8(4)

loop_
_exptl_oxdiff_crystal_face_indexfrac_h
_exptl_oxdiff_crystal_face_indexfrac_k
_exptl_oxdiff_crystal_face_indexfrac_l
_exptl_oxdiff_crystal_face_x
_exptl_oxdiff_crystal_face_y
_exptl_oxdiff_crystal_face_z
-4.1222 13.8802 0.5566 -0.0975 0.5131 0.8528
1.5443 13.4107 -4.7249 -0.5504 0.0701 0.8320
9.9760 7.6163 -1.1502 -0.9915 0.1296 0.0142
-10.0892 -7.3576 1.0350 0.9915 -0.1296 0.0091
1.9300 -12.0935 -6.4198 0.1689 -0.9018 -0.3978
-2.4106 -1.6166 -10.3899 0.1574 -0.8509 0.5012
2.1151 2.5717 10.3859 -0.1635 0.8829 -0.4401
4.2674 -13.7767 0.0762 0.0878 -0.4611 -0.8830
